data_7708556
loop_
_publ_author_name
'\"Ust\"un, Elvan'
'\,Sahin, Neslihan'
'\,Celik, Cem'
'Tutar, U\(gur'
'\"Ozdemir, Nam\?ik'
'G\"urb\"uz, Nevin'
'\"Ozdemir, \.Ismail'

_publ_section_title
;
 Synthesis, characterization, antimicrobial and antibiofilm activity, and
 molecular docking analysis of NHC precursors and their Ag-NHC complexes
;
_journal_name_full 'Dalton Transactions'
_journal_paper_doi 10.1039/D1DT02003J
_journal_year 2021
_chemical_formula_moiety 'C22 H26 Ag Cl N2'
_chemical_formula_sum 'C22 H26 Ag Cl N2'
_chemical_formula_weight 461.77
_space_group_crystal_system monoclinic
_space_group_IT_number 14
_space_group_name_Hall '-P 2yn'
_space_group_name_H-M_alt 'P 1 21/n 1'
_atom_sites_solution_hydrogens geom
_atom_sites_solution_primary direct
_atom_sites_solution_secondary difmap
_audit_creation_method SHELXL-2018/3
_audit_update_record
;
2021-03-18 deposited with the CCDC.	2021-09-27 downloaded from the CCDC.
;
_cell_angle_alpha 90
_cell_angle_beta 95.702(9)
_cell_angle_gamma 90
_cell_formula_units_Z 4
_cell_length_a 11.3151(13)
_cell_length_b 13.7666(11)
_cell_length_c 13.7491(15)
_cell_measurement_reflns_used 17201
_cell_measurement_temperature 296(2)
_cell_measurement_theta_max 28.10
_cell_measurement_theta_min 2.34
_cell_volume 2131.1(4)
_computing_cell_refinement X-AREA
_computing_data_collection 'X-AREA (Stoe & Cie, 2002)'
_computing_data_reduction 'X-RED32 (Stoe & Cie, 2002)'
_computing_molecular_graphics 'OLEX2 (Dolomanov et al., 2009)'
_computing_publication_material 'OLEX2 (Dolomanov et al., 2009) and PLATON (Spek, 2009)'
_computing_structure_refinement 'SHELXL-2018/3 (Sheldrick, 2015)'
_computing_structure_solution 'SUPERFLIP (Palatinus & Chapuis, 2007)'
_diffrn_ambient_temperature 296(2)
_diffrn_detector_area_resol_mean 6.67
_diffrn_measured_fraction_theta_full 0.999
_diffrn_measured_fraction_theta_max 0.987
_diffrn_measurement_device_type 'STOE IPDS 2'
_diffrn_measurement_method '\w scans'
_diffrn_radiation_collimation '0.8 mm diameter, multiple pinhole'
_diffrn_radiation_monochromator 'plane graphite'
_diffrn_radiation_type MoK\a
_diffrn_radiation_wavelength 0.71073
_diffrn_reflns_av_R_equivalents 0.0624
_diffrn_reflns_av_unetI/netI 0.0545
_diffrn_reflns_Laue_measured_fraction_full 0.999
_diffrn_reflns_Laue_measured_fraction_max 0.987
_diffrn_reflns_limit_h_max 14
_diffrn_reflns_limit_h_min -14
_diffrn_reflns_limit_k_max 18
_diffrn_reflns_limit_k_min -15
_diffrn_reflns_limit_l_max 17
_diffrn_reflns_limit_l_min -18
_diffrn_reflns_number 16396
_diffrn_reflns_point_group_measured_fraction_full 0.999
_diffrn_reflns_point_group_measured_fraction_max 0.987
_diffrn_reflns_theta_full 25.242
_diffrn_reflns_theta_max 27.917
_diffrn_reflns_theta_min 2.454
_diffrn_source 'sealed X-ray tube, 12 x 0.4 mm long-fine focus'
_exptl_absorpt_coefficient_mu 1.079
_exptl_absorpt_correction_T_max 0.7142
_exptl_absorpt_correction_T_min 0.5094
_exptl_absorpt_correction_type integration
_exptl_absorpt_process_details 'X-RED32 (Stoe & Cie, 2002)'
_exptl_crystal_colour colorless
_exptl_crystal_density_diffrn 1.439
_exptl_crystal_description prism
_exptl_crystal_F_000 944
_exptl_crystal_size_max 0.660
_exptl_crystal_size_mid 0.650
_exptl_crystal_size_min 0.320
_refine_diff_density_max 0.489
_refine_diff_density_min -0.335
_refine_diff_density_rms 0.055
_refine_ls_extinction_method none
_refine_ls_goodness_of_fit_ref 0.925
_refine_ls_hydrogen_treatment constr
_refine_ls_matrix_type full
_refine_ls_number_parameters 240
_refine_ls_number_reflns 5041
_refine_ls_number_restraints 0
_refine_ls_restrained_S_all 0.925
_refine_ls_R_factor_all 0.0712
_refine_ls_R_factor_gt 0.0372
_refine_ls_shift/su_max 0.000
_refine_ls_shift/su_mean 0.000
_refine_ls_structure_factor_coef Fsqd
_refine_ls_weighting_details 'w=1/[\s^2^(Fo^2^)+(0.0362P)^2^] where P=(Fo^2^+2Fc^2^)/3'
_refine_ls_weighting_scheme calc
_refine_ls_wR_factor_gt 0.0730
_refine_ls_wR_factor_ref 0.0816
_reflns_Friedel_coverage 0.000
_reflns_number_gt 3319
_reflns_number_total 5041
_reflns_threshold_expression 'I > 2\s(I)'
_cod_data_source_file d1dt02003j3.cif
_cod_data_source_block namiko232
_cod_original_sg_symbol_H-M 'P 21/n'
_cod_database_code 7708556
_shelx_shelxl_version_number 2018/3
_shelx_space_group_comment
;
The symmetry employed for this shelxl refinement is uniquely defined
by the following loop, which should always be used as a source of
symmetry information in preference to the above space-group names.
They are only intended as comments.
;
_shelx_estimated_absorpt_t_min 0.536
_shelx_estimated_absorpt_t_max 0.724

loop_
_space_group_symop_operation_xyz
'x, y, z'
'-x+1/2, y+1/2, -z+1/2'
'-x, -y, -z'
'x-1/2, -y-1/2, z-1/2'

loop_
_atom_site_label
_atom_site_type_symbol
_atom_site_fract_x
_atom_site_fract_y
_atom_site_fract_z
_atom_site_U_iso_or_equiv
_atom_site_adp_type
_atom_site_occupancy
_atom_site_site_symmetry_order
_atom_site_calc_flag
_atom_site_refinement_flags_posn
_atom_site_refinement_flags_adp
_atom_site_refinement_flags_occupancy
_atom_site_disorder_assembly
_atom_site_disorder_group
Ag1 Ag 0.83104(2) 0.35061(2) 0.29918(2) 0.05949(9) Uani 1 1 d . . . . .
Cl1 Cl 0.80052(8) 0.30668(9) 0.13561(6) 0.0804(3) Uani 1 1 d . . . . .
N1 N 0.9700(2) 0.35133(19) 0.50138(16) 0.0507(5) Uani 1 1 d . . . . .
N2 N 0.8154(2) 0.44450(18) 0.50434(16) 0.0487(5) Uani 1 1 d . . . . .
C1 C 0.8727(3) 0.3851(2) 0.4455(2) 0.0508(7) Uani 1 1 d . . . . .
C2 C 0.9753(2) 0.3888(2) 0.59636(19) 0.0480(6) Uani 1 1 d . . . . .
C3 C 1.0547(3) 0.3747(2) 0.6789(2) 0.0525(7) Uani 1 1 d . . . . .
H3 H 1.119895 0.333809 0.677078 0.063 Uiso 1 1 calc R U . . .
C4 C 1.0341(3) 0.4234(2) 0.7645(2) 0.0541(7) Uani 1 1 d . . . . .
C5 C 1.1185(3) 0.4073(3) 0.8557(2) 0.0686(9) Uani 1 1 d . . . . .
H5A H 1.177691 0.360520 0.842294 0.103 Uiso 1 1 calc R U . . .
H5B H 1.074934 0.383656 0.907262 0.103 Uiso 1 1 calc R U . . .
H5C H 1.156403 0.467568 0.875315 0.103 Uiso 1 1 calc R U . . .
C6 C 0.9341(3) 0.4856(2) 0.7664(2) 0.0554(7) Uani 1 1 d . . . . .
C7 C 0.9099(3) 0.5357(3) 0.8602(2) 0.0776(11) Uani 1 1 d . . . . .
H7A H 0.839430 0.574561 0.848801 0.116 Uiso 1 1 calc R U . . .
H7B H 0.975996 0.576465 0.882107 0.116 Uiso 1 1 calc R U . . .
H7C H 0.898787 0.487772 0.909209 0.116 Uiso 1 1 calc R U . . .
C8 C 0.8552(3) 0.4986(2) 0.6829(2) 0.0537(7) Uani 1 1 d . . . . .
H8 H 0.789613 0.539166 0.683784 0.064 Uiso 1 1 calc R U . . .
C9 C 0.8771(2) 0.4495(2) 0.59826(19) 0.0473(6) Uani 1 1 d . . . . .
C10 C 1.0512(3) 0.2792(3) 0.4689(2) 0.0653(9) Uani 1 1 d . . . . .
H10A H 1.128420 0.288295 0.505239 0.078 Uiso 1 1 calc R U . . .
H10B H 1.060356 0.290639 0.400463 0.078 Uiso 1 1 calc R U . . .
C11 C 1.0140(4) 0.1768(3) 0.4806(3) 0.0890(13) Uani 1 1 d . . . . .
H11 H 1.070703 0.129761 0.471251 0.107 Uiso 1 1 calc R U . . .
C12 C 0.9132(5) 0.1453(4) 0.5020(3) 0.1072(15) Uani 1 1 d . . . . .
H12A H 0.852858 0.188904 0.512226 0.129 Uiso 1 1 calc R U . . .
H12B H 0.900395 0.078894 0.507315 0.129 Uiso 1 1 calc R U . . .
C13 C 0.7037(2) 0.4971(2) 0.4742(2) 0.0549(7) Uani 1 1 d . . . . .
H13A H 0.720361 0.548683 0.429405 0.066 Uiso 1 1 calc R U . . .
H13B H 0.675435 0.527081 0.531350 0.066 Uiso 1 1 calc R U . . .
C14 C 0.6056(2) 0.4328(2) 0.42497(19) 0.0482(6) Uani 1 1 d . . . . .
C15 C 0.5565(2) 0.3586(2) 0.4787(2) 0.0526(7) Uani 1 1 d . . . . .
C16 C 0.6025(3) 0.3367(3) 0.5834(2) 0.0711(10) Uani 1 1 d . . . . .
H16A H 0.549931 0.291842 0.610790 0.107 Uiso 1 1 calc R U . . .
H16B H 0.606401 0.395796 0.620708 0.107 Uiso 1 1 calc R U . . .
H16C H 0.680350 0.308666 0.585252 0.107 Uiso 1 1 calc R U . . .
C17 C 0.4622(3) 0.3030(3) 0.4354(2) 0.0597(8) Uani 1 1 d . . . . .
H17 H 0.429773 0.254479 0.471660 0.072 Uiso 1 1 calc R U . . .
C18 C 0.4159(3) 0.3187(2) 0.3392(2) 0.0608(8) Uani 1 1 d . . . . .
C19 C 0.3140(3) 0.2565(3) 0.2945(3) 0.0876(13) Uani 1 1 d . . . . .
H19A H 0.244193 0.296012 0.281753 0.131 Uiso 1 1 calc R U . . .
H19B H 0.298581 0.205488 0.339129 0.131 Uiso 1 1 calc R U . . .
H19C H 0.334559 0.228790 0.234422 0.131 Uiso 1 1 calc R U . . .
C20 C 0.4663(3) 0.3909(3) 0.2876(2) 0.0651(9) Uani 1 1 d . . . . .
H20 H 0.436622 0.401367 0.222900 0.078 Uiso 1 1 calc R U . . .
C21 C 0.5596(3) 0.4492(2) 0.3276(2) 0.0576(8) Uani 1 1 d . . . . .
C22 C 0.6079(4) 0.5270(3) 0.2644(3) 0.0849(12) Uani 1 1 d . . . . .
H22A H 0.590302 0.589903 0.289298 0.127 Uiso 1 1 calc R U . . .
H22B H 0.571648 0.520714 0.198509 0.127 Uiso 1 1 calc R U . . .
H22C H 0.692349 0.519528 0.265207 0.127 Uiso 1 1 calc R U . . .

loop_
_atom_site_aniso_label
_atom_site_aniso_U_11
_atom_site_aniso_U_22
_atom_site_aniso_U_33
_atom_site_aniso_U_23
_atom_site_aniso_U_13
_atom_site_aniso_U_12
Ag1 0.06067(14) 0.06917(16) 0.04785(12) -0.00911(12) 0.00150(9) 0.00395(14)
Cl1 0.0763(6) 0.1090(8) 0.0557(4) -0.0238(5) 0.0054(4) -0.0181(5)
N1 0.0477(12) 0.0566(14) 0.0475(11) -0.0045(12) 0.0038(10) 0.0081(12)
N2 0.0468(12) 0.0495(14) 0.0490(12) -0.0041(11) 0.0003(10) 0.0065(11)
C1 0.0499(15) 0.0534(17) 0.0487(14) -0.0002(13) 0.0025(12) -0.0015(13)
C2 0.0466(15) 0.0498(16) 0.0477(14) -0.0040(12) 0.0053(12) -0.0014(13)
C3 0.0480(15) 0.0536(19) 0.0549(15) 0.0017(13) -0.0001(12) 0.0022(13)
C4 0.0558(16) 0.0557(19) 0.0500(15) 0.0002(14) 0.0014(13) -0.0111(15)
C5 0.069(2) 0.080(2) 0.0547(17) 0.0047(17) -0.0072(15) -0.0105(19)
C6 0.0588(17) 0.0553(19) 0.0518(15) -0.0074(14) 0.0047(13) -0.0072(15)
C7 0.082(2) 0.090(3) 0.0593(18) -0.0226(19) 0.0038(17) 0.004(2)
C8 0.0540(16) 0.0494(17) 0.0578(16) -0.0077(14) 0.0057(13) 0.0050(14)
C9 0.0465(14) 0.0488(16) 0.0463(14) -0.0053(12) 0.0034(12) -0.0001(13)
C10 0.0583(18) 0.078(2) 0.0596(18) -0.0111(16) 0.0048(15) 0.0192(18)
C11 0.091(3) 0.076(3) 0.099(3) -0.027(2) 0.002(2) 0.018(2)
C12 0.137(5) 0.076(3) 0.104(3) -0.006(3) -0.008(3) 0.000(3)
C13 0.0537(16) 0.0509(18) 0.0592(16) 0.0010(14) 0.0002(13) 0.0100(14)
C14 0.0464(14) 0.0491(17) 0.0493(14) -0.0031(13) 0.0059(12) 0.0103(13)
C15 0.0494(14) 0.0550(17) 0.0536(14) -0.0028(14) 0.0059(12) 0.0122(15)
C16 0.0666(19) 0.085(3) 0.0611(18) 0.0159(17) 0.0046(15) -0.0008(19)
C17 0.0501(16) 0.0540(18) 0.076(2) -0.0022(16) 0.0129(15) 0.0049(15)
C18 0.0486(16) 0.061(2) 0.0711(19) -0.0199(17) 0.0005(15) 0.0110(15)
C19 0.059(2) 0.086(3) 0.115(3) -0.039(2) -0.006(2) 0.0027(19)
C20 0.0556(18) 0.087(2) 0.0505(16) -0.0065(17) -0.0045(14) 0.0129(18)
C21 0.0520(16) 0.069(2) 0.0514(15) 0.0061(15) 0.0037(13) 0.0127(15)
C22 0.081(2) 0.101(3) 0.071(2) 0.028(2) 0.0009(19) 0.005(2)

loop_
_atom_type_symbol
_atom_type_description
_atom_type_scat_dispersion_real
_atom_type_scat_dispersion_imag
_atom_type_scat_source
C C 0.0033 0.0016 'International Tables Vol C Tables 4.2.6.8 and 6.1.1.4'
H H 0.0000 0.0000 'International Tables Vol C Tables 4.2.6.8 and 6.1.1.4'
Ag Ag -0.8971 1.1015 'International Tables Vol C Tables 4.2.6.8 and 6.1.1.4'
Cl Cl 0.1484 0.1585 'International Tables Vol C Tables 4.2.6.8 and 6.1.1.4'
N N 0.0061 0.0033 'International Tables Vol C Tables 4.2.6.8 and 6.1.1.4'

loop_
_geom_angle_atom_site_label_1
_geom_angle_atom_site_label_2
_geom_angle_atom_site_label_3
_geom_angle
_geom_angle_site_symmetry_1
_geom_angle_site_symmetry_3
_geom_angle_publ_flag
C1 Ag1 Cl1 175.15(9) . . ?
C1 N1 C2 111.0(2) . . ?
C1 N1 C10 124.1(2) . . ?
C2 N1 C10 124.7(2) . . ?
C1 N2 C9 110.7(2) . . ?
C1 N2 C13 124.9(2) . . ?
C9 N2 C13 124.4(2) . . ?
N2 C1 N1 106.0(2) . . ?
N2 C1 Ag1 129.68(19) . . ?
N1 C1 Ag1 124.3(2) . . ?
C3 C2 C9 121.4(3) . . ?
C3 C2 N1 132.4(3) . . ?
C9 C2 N1 106.2(2) . . ?
C2 C3 C4 118.2(3) . . ?
C2 C3 H3 120.9 . . ?
C4 C3 H3 120.9 . . ?
C3 C4 C6 120.4(3) . . ?
C3 C4 C5 118.9(3) . . ?
C6 C4 C5 120.7(3) . . ?
C4 C5 H5A 109.5 . . ?
C4 C5 H5B 109.5 . . ?
H5A C5 H5B 109.5 . . ?
C4 C5 H5C 109.5 . . ?
H5A C5 H5C 109.5 . . ?
H5B C5 H5C 109.5 . . ?
C8 C6 C4 120.5(3) . . ?
C8 C6 C7 119.3(3) . . ?
C4 C6 C7 120.2(3) . . ?
C6 C7 H7A 109.5 . . ?
C6 C7 H7B 109.5 . . ?
H7A C7 H7B 109.5 . . ?
C6 C7 H7C 109.5 . . ?
H7A C7 H7C 109.5 . . ?
H7B C7 H7C 109.5 . . ?
C9 C8 C6 118.3(3) . . ?
C9 C8 H8 120.8 . . ?
C6 C8 H8 120.8 . . ?
C8 C9 C2 121.1(2) . . ?
C8 C9 N2 132.8(3) . . ?
C2 C9 N2 106.1(2) . . ?
N1 C10 C11 114.8(3) . . ?
N1 C10 H10A 108.6 . . ?
C11 C10 H10A 108.6 . . ?
N1 C10 H10B 108.6 . . ?
C11 C10 H10B 108.6 . . ?
H10A C10 H10B 107.5 . . ?
C12 C11 C10 128.0(4) . . ?
C12 C11 H11 116.0 . . ?
C10 C11 H11 116.0 . . ?
C11 C12 H12A 120.0 . . ?
C11 C12 H12B 120.0 . . ?
H12A C12 H12B 120.0 . . ?
N2 C13 C14 113.8(2) . . ?
N2 C13 H13A 108.8 . . ?
C14 C13 H13A 108.8 . . ?
N2 C13 H13B 108.8 . . ?
C14 C13 H13B 108.8 . . ?
H13A C13 H13B 107.7 . . ?
C21 C14 C15 119.2(3) . . ?
C21 C14 C13 120.9(3) . . ?
C15 C14 C13 119.8(2) . . ?
C17 C15 C14 119.9(3) . . ?
C17 C15 C16 118.2(3) . . ?
C14 C15 C16 121.9(3) . . ?
C15 C16 H16A 109.5 . . ?
C15 C16 H16B 109.5 . . ?
H16A C16 H16B 109.5 . . ?
C15 C16 H16C 109.5 . . ?
H16A C16 H16C 109.5 . . ?
H16B C16 H16C 109.5 . . ?
C18 C17 C15 121.3(3) . . ?
C18 C17 H17 119.4 . . ?
C15 C17 H17 119.4 . . ?
C20 C18 C17 117.8(3) . . ?
C20 C18 C19 122.4(3) . . ?
C17 C18 C19 119.8(4) . . ?
C18 C19 H19A 109.5 . . ?
C18 C19 H19B 109.5 . . ?
H19A C19 H19B 109.5 . . ?
C18 C19 H19C 109.5 . . ?
H19A C19 H19C 109.5 . . ?
H19B C19 H19C 109.5 . . ?
C18 C20 C21 123.2(3) . . ?
C18 C20 H20 118.4 . . ?
C21 C20 H20 118.4 . . ?
C20 C21 C14 118.6(3) . . ?
C20 C21 C22 118.8(3) . . ?
C14 C21 C22 122.6(3) . . ?
C21 C22 H22A 109.5 . . ?
C21 C22 H22B 109.5 . . ?
H22A C22 H22B 109.5 . . ?
C21 C22 H22C 109.5 . . ?
H22A C22 H22C 109.5 . . ?
H22B C22 H22C 109.5 . . ?

loop_
_geom_bond_atom_site_label_1
_geom_bond_atom_site_label_2
_geom_bond_distance
_geom_bond_site_symmetry_2
_geom_bond_publ_flag
Ag1 C1 2.075(3) . ?
Ag1 Cl1 2.3212(8) . ?
N1 C1 1.360(3) . ?
N1 C2 1.400(3) . ?
N1 C10 1.454(4) . ?
N2 C1 1.360(4) . ?
N2 C9 1.407(3) . ?
N2 C13 1.479(3) . ?
C2 C3 1.390(4) . ?
C2 C9 1.392(4) . ?
C3 C4 1.394(4) . ?
C3 H3 0.9300 . ?
C4 C6 1.422(4) . ?
C4 C5 1.515(4) . ?
C5 H5A 0.9600 . ?
C5 H5B 0.9600 . ?
C5 H5C 0.9600 . ?
C6 C8 1.394(4) . ?
C6 C7 1.511(4) . ?
C7 H7A 0.9600 . ?
C7 H7B 0.9600 . ?
C7 H7C 0.9600 . ?
C8 C9 1.389(4) . ?
C8 H8 0.9300 . ?
C10 C11 1.484(6) . ?
C10 H10A 0.9700 . ?
C10 H10B 0.9700 . ?
C11 C12 1.281(7) . ?
C11 H11 0.9300 . ?
C12 H12A 0.9300 . ?
C12 H12B 0.9300 . ?
C13 C14 1.525(4) . ?
C13 H13A 0.9700 . ?
C13 H13B 0.9700 . ?
C14 C21 1.406(4) . ?
C14 C15 1.407(4) . ?
C15 C17 1.397(4) . ?
C15 C16 1.512(4) . ?
C16 H16A 0.9600 . ?
C16 H16B 0.9600 . ?
C16 H16C 0.9600 . ?
C17 C18 1.391(5) . ?
C17 H17 0.9300 . ?
C18 C20 1.378(5) . ?
C18 C19 1.516(5) . ?
C19 H19A 0.9600 . ?
C19 H19B 0.9600 . ?
C19 H19C 0.9600 . ?
C20 C21 1.395(5) . ?
C20 H20 0.9300 . ?
C21 C22 1.515(5) . ?
C22 H22A 0.9600 . ?
C22 H22B 0.9600 . ?
C22 H22C 0.9600 . ?

loop_
_geom_torsion_atom_site_label_1
_geom_torsion_atom_site_label_2
_geom_torsion_atom_site_label_3
_geom_torsion_atom_site_label_4
_geom_torsion
_geom_torsion_site_symmetry_1
_geom_torsion_site_symmetry_2
_geom_torsion_site_symmetry_3
_geom_torsion_site_symmetry_4
_geom_torsion_publ_flag
C9 N2 C1 N1 0.6(3) . . . . ?
C13 N2 C1 N1 -179.6(3) . . . . ?
C9 N2 C1 Ag1 -178.0(2) . . . . ?
C13 N2 C1 Ag1 1.7(4) . . . . ?
C2 N1 C1 N2 0.1(3) . . . . ?
C10 N1 C1 N2 174.9(3) . . . . ?
C2 N1 C1 Ag1 178.8(2) . . . . ?
C10 N1 C1 Ag1 -6.3(4) . . . . ?
C1 N1 C2 C3 178.6(3) . . . . ?
C10 N1 C2 C3 3.8(5) . . . . ?
C1 N1 C2 C9 -0.7(3) . . . . ?
C10 N1 C2 C9 -175.6(3) . . . . ?
C9 C2 C3 C4 -0.3(4) . . . . ?
N1 C2 C3 C4 -179.5(3) . . . . ?
C2 C3 C4 C6 0.1(4) . . . . ?
C2 C3 C4 C5 178.8(3) . . . . ?
C3 C4 C6 C8 0.0(5) . . . . ?
C5 C4 C6 C8 -178.6(3) . . . . ?
C3 C4 C6 C7 178.0(3) . . . . ?
C5 C4 C6 C7 -0.7(5) . . . . ?
C4 C6 C8 C9 0.0(5) . . . . ?
C7 C6 C8 C9 -178.0(3) . . . . ?
C6 C8 C9 C2 -0.2(5) . . . . ?
C6 C8 C9 N2 178.2(3) . . . . ?
C3 C2 C9 C8 0.3(5) . . . . ?
N1 C2 C9 C8 179.7(3) . . . . ?
C3 C2 C9 N2 -178.4(3) . . . . ?
N1 C2 C9 N2 1.0(3) . . . . ?
C1 N2 C9 C8 -179.6(3) . . . . ?
C13 N2 C9 C8 0.7(5) . . . . ?
C1 N2 C9 C2 -1.1(3) . . . . ?
C13 N2 C9 C2 179.2(3) . . . . ?
C1 N1 C10 C11 -84.5(4) . . . . ?
C2 N1 C10 C11 89.7(4) . . . . ?
N1 C10 C11 C12 10.9(6) . . . . ?
C1 N2 C13 C14 50.8(4) . . . . ?
C9 N2 C13 C14 -129.5(3) . . . . ?
N2 C13 C14 C21 -117.6(3) . . . . ?
N2 C13 C14 C15 65.2(4) . . . . ?
C21 C14 C15 C17 -0.7(4) . . . . ?
C13 C14 C15 C17 176.5(3) . . . . ?
C21 C14 C15 C16 179.6(3) . . . . ?
C13 C14 C15 C16 -3.3(4) . . . . ?
C14 C15 C17 C18 0.6(4) . . . . ?
C16 C15 C17 C18 -179.6(3) . . . . ?
C15 C17 C18 C20 0.2(5) . . . . ?
C15 C17 C18 C19 179.7(3) . . . . ?
C17 C18 C20 C21 -0.9(5) . . . . ?
C19 C18 C20 C21 179.6(3) . . . . ?
C18 C20 C21 C14 0.8(5) . . . . ?
C18 C20 C21 C22 -179.7(3) . . . . ?
C15 C14 C21 C20 0.0(4) . . . . ?
C13 C14 C21 C20 -177.2(3) . . . . ?
C15 C14 C21 C22 -179.5(3) . . . . ?
C13 C14 C21 C22 3.4(5) . . . . ?
